data_2216930
loop_
_publ_author_name
'Margutti, Simona'
'Schollmeyer, Dieter'
'Laufer, Stefan'

_publ_section_title
;4-[4-(4-Fluorophenyl)-2-methyl-5-oxo-2,5-dihydroisoxazol-3-yl]-1-methylpyridinium
 iodide--4-[3-(4-fluorophenyl)-2-methyl-5-oxo-2,5-dihydroisoxazol-4-yl]-1-methylpyridinium
 iodide (0.6/0.4)
;
_journal_coeditor_code BT2577
_journal_issue 1
_journal_name_full 'Acta Crystallographica Section E'
_journal_page_first o298
_journal_page_last o299
_journal_paper_doi 10.1107/S1600536807055985
_journal_volume 64
_journal_year 2008
_chemical_formula_iupac 'C15 H12 F N2 O2 + , I -'
_chemical_formula_moiety 'C15 H12 F N2 O2 + , I -'
_chemical_formula_sum 'C15 H12 F I N2 O2'
_chemical_formula_weight 398.17
_chemical_name_systematic
;
4-[4-(4-Fluorophenyl)-2-methyl-5-oxo-2,5-dihydroisoxazol-3-yl]-1-
methylpyridinium iodide--
4-[3-(4-fluorophenyl)-2-methyl-5-oxo-2,5-dihydroisoxazol-4-yl]-1-methyl-
pyridinium iodide (0.6/0.4)
;
_space_group_IT_number 14
_symmetry_cell_setting monoclinic
_symmetry_space_group_name_Hall '-P 2ybc'
_symmetry_space_group_name_H-M 'P 1 21/c 1'
_atom_sites_solution_hydrogens geom
_atom_sites_solution_primary direct
_atom_sites_solution_secondary difmap
_audit_creation_method SHELXL97
_cell_angle_alpha 90.00
_cell_angle_beta 96.8828(14)
_cell_angle_gamma 90.00
_cell_formula_units_Z 4
_cell_length_a 10.2804(4)
_cell_length_b 20.5895(9)
_cell_length_c 7.4907(3)
_cell_measurement_reflns_used 6868
_cell_measurement_temperature 193(2)
_cell_measurement_theta_max 28.3
_cell_measurement_theta_min 2.7
_cell_volume 1574.12(11)
_computing_cell_refinement 'APEX2 (Bruker, 2006)'
_computing_data_collection 'APEX2 (Bruker, 2006)'
_computing_data_reduction 'APEX2 (Bruker, 2006)'
_computing_molecular_graphics 'ORTEP (Johnson, 1968) and PLATON (Spek, 2003)'
_computing_publication_material 'SHELXL97 (Sheldrick, 1997)'
_computing_structure_refinement 'SHELXL97 (Sheldrick, 1997)'
_computing_structure_solution 'SIR92 (Altomare <i>et al.</i>,  1994)'
_diffrn_ambient_temperature 193(2)
_diffrn_measured_fraction_theta_full 0.995
_diffrn_measured_fraction_theta_max 0.995
_diffrn_measurement_device '\k-geometry diffractometer'
_diffrn_measurement_device_type 'Bruker APEXII CCD'
_diffrn_measurement_method 'CCD scan'
_diffrn_radiation_monochromator graphite
_diffrn_radiation_type MoK\a
_diffrn_radiation_wavelength 0.71069
_diffrn_reflns_av_R_equivalents 0.1256
_diffrn_reflns_av_sigmaI/netI 0.0507
_diffrn_reflns_limit_h_max 13
_diffrn_reflns_limit_h_min -13
_diffrn_reflns_limit_k_max 27
_diffrn_reflns_limit_k_min -27
_diffrn_reflns_limit_l_max 9
_diffrn_reflns_limit_l_min -9
_diffrn_reflns_number 27681
_diffrn_reflns_theta_full 28.35
_diffrn_reflns_theta_max 28.35
_diffrn_reflns_theta_min 1.98
_exptl_absorpt_coefficient_mu 2.050
_exptl_absorpt_correction_T_max 0.8532
_exptl_absorpt_correction_T_min 0.4154
_exptl_absorpt_correction_type multi-scan
_exptl_absorpt_process_details '(APEX2; Bruker, 2006)'
_exptl_crystal_colour brown
_exptl_crystal_density_diffrn 1.680
_exptl_crystal_density_method 'not measured'
_exptl_crystal_description block
_exptl_crystal_F_000 776
_exptl_crystal_size_max 0.52
_exptl_crystal_size_mid 0.20
_exptl_crystal_size_min 0.08
_refine_diff_density_max 1.603
_refine_diff_density_min -0.514
_refine_ls_extinction_method none
_refine_ls_goodness_of_fit_ref 1.067
_refine_ls_hydrogen_treatment constr
_refine_ls_matrix_type full
_refine_ls_number_parameters 188
_refine_ls_number_reflns 3897
_refine_ls_number_restraints 0
_refine_ls_restrained_S_all 1.067
_refine_ls_R_factor_all 0.0465
_refine_ls_R_factor_gt 0.0403
_refine_ls_shift/su_max 0.001
_refine_ls_shift/su_mean 0.000
_refine_ls_structure_factor_coef Fsqd
_refine_ls_weighting_details 'calc w = 1/[\s^2^(Fo^2^)+(0.0617P)^2^+2.8681P] where P=(Fo^2^+2Fc^2^)/3'
_refine_ls_weighting_scheme calc
_refine_ls_wR_factor_obs 0.1110
_refine_ls_wR_factor_ref 0.1149
_reflns_number_gt 3369
_reflns_number_total 3897
_reflns_threshold_expression I>2\s(I)
_cod_data_source_file bt2577.cif
_cod_data_source_block I
_cod_original_sg_symbol_H-M 'P 21/c'
_cod_database_code 2216930
_cod_database_fobs_code 2216930

loop_
_symmetry_equiv_pos_as_xyz
'x, y, z'
'-x, y+1/2, -z+1/2'
'-x, -y, -z'
'x, -y-1/2, z-1/2'

loop_
_atom_site_type_symbol
_atom_site_label
_atom_site_fract_x
_atom_site_fract_y
_atom_site_fract_z
_atom_site_U_iso_or_equiv
_atom_site_adp_type
_atom_site_calc_flag
_atom_site_refinement_flags
_atom_site_occupancy
_atom_site_disorder_assembly
_atom_site_disorder_group
F F1A 1.0107(3) 0.20467(16) 1.6192(4) 0.0292(4) Uani d P 0.632(4) A 1
F F1B 0.3217(5) 0.1835(3) 0.8219(7) 0.0292(4) Uani d P 0.368(4) A 2
C C1 0.9450(4) 0.08719(19) 0.9398(5) 0.0327(7) Uani d . 1 . .
C C2 0.8322(4) 0.07466(19) 0.8261(5) 0.0333(7) Uani d . 1 . .
N N3 0.8565(3) 0.0373(2) 0.6894(5) 0.0458(9) Uani d . 1 . .
O O4 0.9887(3) 0.02271(16) 0.7079(4) 0.0439(7) Uani d . 1 . .
C C5 1.0475(4) 0.0546(2) 0.8619(6) 0.0384(8) Uani d . 1 . .
C C6 0.7766(4) 0.0089(2) 0.5375(6) 0.0408(9) Uani d . 1 . .
H H6A 0.8320 -0.0168 0.4667 0.061 Uiso calc R 1 . .
H H6B 0.7337 0.0435 0.4623 0.061 Uiso calc R 1 . .
H H6C 0.7100 -0.0191 0.5806 0.061 Uiso calc R 1 . .
O O7 1.1646(3) 0.04901(16) 0.8994(5) 0.0489(8) Uani d . 1 . .
C C8 0.9607(4) 0.12052(18) 1.1149(5) 0.0332(8) Uani d . 1 . .
C C9 0.8538(4) 0.1315(2) 1.2097(6) 0.0359(8) Uani d . 1 A .
H H9 0.7687 0.1187 1.1584 0.043 Uiso calc R 1 . .
C C10 0.8700(4) 0.1609(2) 1.3781(6) 0.0399(9) Uani d . 1 . .
H H10 0.7969 0.1691 1.4412 0.048 Uiso calc R 1 A 1
C C11A 0.9937(5) 0.1776(2) 1.4501(6) 0.0462(9) Uani d P 0.632(4) A 1
N N11B 0.9937(5) 0.1776(2) 1.4501(6) 0.0462(9) Uani d P 0.368(4) A 2
H H11B 1.0046 0.1958 1.5571 0.055 Uiso calc PR 0.368(4) A 2
C C12 1.1020(4) 0.1672(2) 1.3625(6) 0.0458(10) Uani d . 1 . .
H H12 1.1868 0.1795 1.4162 0.055 Uiso calc R 1 A 1
C C13 1.0846(4) 0.1386(2) 1.1952(6) 0.0413(9) Uani d . 1 A .
H H13 1.1586 0.1310 1.1333 0.050 Uiso calc R 1 . .
C C15 0.6988(4) 0.10094(19) 0.8287(5) 0.0312(7) Uani d . 1 . .
C C16 0.5906(4) 0.06123(19) 0.8311(5) 0.0336(7) Uani d . 1 A .
H H16 0.6003 0.0153 0.8348 0.040 Uiso calc R 1 . .
C C17 0.4681(4) 0.0892(2) 0.8282(5) 0.0352(8) Uani d . 1 . .
H H17 0.3932 0.0623 0.8308 0.042 Uiso calc R 1 A 1
N N18A 0.4542(3) 0.15364(17) 0.8217(4) 0.0292(4) Uani d P 0.632(4) A 1
H H18A 0.3753 0.1705 0.8193 0.035 Uiso calc PR 0.632(4) A 1
C C18B 0.4542(3) 0.15364(17) 0.8217(4) 0.0292(4) Uani d P 0.368(4) A 2
C C19 0.5569(4) 0.1931(2) 0.8188(6) 0.0364(8) Uani d . 1 . .
H H19 0.5441 0.2388 0.8156 0.044 Uiso calc R 1 A 1
C C20 0.6822(4) 0.16808(19) 0.8204(5) 0.0354(8) Uani d . 1 A .
H H20 0.7552 0.1961 0.8160 0.042 Uiso calc R 1 . .
I I1 0.47781(2) 0.126317(12) 0.31747(3) 0.03385(11) Uani d . 1 . .

loop_
_atom_site_aniso_label
_atom_site_aniso_U_11
_atom_site_aniso_U_22
_atom_site_aniso_U_33
_atom_site_aniso_U_12
_atom_site_aniso_U_13
_atom_site_aniso_U_23
F1A 0.0284(10) 0.0371(11) 0.0211(9) 0.0016(8) -0.0013(7) -0.0038(8)
F1B 0.0284(10) 0.0371(11) 0.0211(9) 0.0016(8) -0.0013(7) -0.0038(8)
C1 0.0289(17) 0.0352(19) 0.0353(18) 0.0032(14) 0.0087(14) 0.0040(14)
C2 0.0329(18) 0.0339(19) 0.0339(18) 0.0020(14) 0.0065(14) 0.0026(14)
N3 0.0312(17) 0.061(2) 0.045(2) 0.0125(16) 0.0037(15) -0.0117(17)
O4 0.0336(14) 0.0525(18) 0.0474(17) 0.0086(13) 0.0122(12) -0.0064(14)
C5 0.0325(19) 0.038(2) 0.045(2) 0.0013(16) 0.0092(16) 0.0042(16)
C6 0.040(2) 0.042(2) 0.042(2) 0.0019(17) 0.0108(17) -0.0077(17)
O7 0.0292(14) 0.0528(18) 0.067(2) 0.0032(12) 0.0151(14) 0.0009(16)
C8 0.0303(18) 0.0346(19) 0.0349(19) -0.0006(14) 0.0047(15) 0.0048(14)
C9 0.0286(17) 0.046(2) 0.0336(19) 0.0007(15) 0.0036(15) 0.0009(15)
C10 0.037(2) 0.048(2) 0.035(2) 0.0035(17) 0.0049(16) -0.0002(17)
C11A 0.055(2) 0.043(2) 0.039(2) -0.0025(18) -0.0002(18) 0.0000(17)
N11B 0.055(2) 0.043(2) 0.039(2) -0.0025(18) -0.0002(18) 0.0000(17)
C12 0.037(2) 0.050(3) 0.048(2) -0.0095(18) -0.0029(18) 0.0029(19)
C13 0.0297(19) 0.048(2) 0.047(2) -0.0043(16) 0.0057(17) 0.0058(18)
C15 0.0331(17) 0.0352(18) 0.0257(16) 0.0025(14) 0.0045(13) -0.0009(14)
C16 0.0372(19) 0.0332(18) 0.0313(17) -0.0009(15) 0.0079(15) -0.0007(14)
C17 0.0360(19) 0.038(2) 0.0323(18) -0.0024(15) 0.0063(15) -0.0016(14)
N18A 0.0284(10) 0.0371(11) 0.0211(9) 0.0016(8) -0.0013(7) -0.0038(8)
C18B 0.0284(10) 0.0371(11) 0.0211(9) 0.0016(8) -0.0013(7) -0.0038(8)
C19 0.0344(18) 0.0363(19) 0.0381(19) 0.0028(15) 0.0025(15) 0.0013(15)
C20 0.0318(18) 0.0329(19) 0.041(2) -0.0005(14) 0.0037(15) -0.0014(15)
I1 0.03172(15) 0.03684(16) 0.03268(16) -0.00256(9) 0.00260(10) -0.00114(9)

loop_
_atom_type_symbol
_atom_type_description
_atom_type_scat_dispersion_real
_atom_type_scat_dispersion_imag
_atom_type_scat_source
C C 0.0033 0.0016 'International Tables Vol C Tables 4.2.6.8 and 6.1.1.4'
H H 0.0000 0.0000 'International Tables Vol C Tables 4.2.6.8 and 6.1.1.4'
I I -0.4742 1.8119 'International Tables Vol C Tables 4.2.6.8 and 6.1.1.4'
F F 0.0171 0.0103 'International Tables Vol C Tables 4.2.6.8 and 6.1.1.4'
N N 0.0061 0.0033 'International Tables Vol C Tables 4.2.6.8 and 6.1.1.4'
O O 0.0106 0.0060 'International Tables Vol C Tables 4.2.6.8 and 6.1.1.4'

loop_
_geom_angle_atom_site_label_1
_geom_angle_atom_site_label_2
_geom_angle_atom_site_label_3
_geom_angle
C2 C1 C5 105.4(3)
C2 C1 C8 129.2(3)
C5 C1 C8 125.1(4)
N3 C2 C1 111.3(3)
N3 C2 C15 118.9(3)
C1 C2 C15 129.6(4)
C2 N3 O4 108.8(3)
C2 N3 C6 134.4(4)
O4 N3 C6 116.8(3)
N3 O4 C5 107.6(3)
O7 C5 O4 117.8(4)
O7 C5 C1 135.3(4)
O4 C5 C1 106.9(3)
N3 C6 H6A 109.5
N3 C6 H6B 109.5
H6A C6 H6B 109.5
N3 C6 H6C 109.5
H6A C6 H6C 109.5
H6B C6 H6C 109.5
C13 C8 C9 118.2(4)
C13 C8 C1 120.4(4)
C9 C8 C1 121.3(4)
C10 C9 C8 121.1(4)
C10 C9 H9 119.5
C8 C9 H9 119.5
C11A C10 C9 118.2(4)
C11A C10 H10 120.9
C9 C10 H10 120.9
C10 C11A C12 122.8(4)
C10 C11A F1A 118.4(4)
C12 C11A F1A 118.8(4)
C11A C12 C13 118.5(4)
C11A C12 H12 120.8
C13 C12 H12 120.8
C12 C13 C8 121.3(4)
C12 C13 H13 119.4
C8 C13 H13 119.4
C16 C15 C20 119.5(3)
C16 C15 C2 122.2(4)
C20 C15 C2 118.1(3)
C17 C16 C15 119.1(4)
C17 C16 H16 120.4
C15 C16 H16 120.4
N18A C17 C16 120.5(4)
N18A C17 H17 119.7
C16 C17 H17 119.7
C19 N18A C17 121.6(3)
C19 N18A H18A 119.2
C17 N18A H18A 119.2
N18A C19 C20 120.7(4)
N18A C19 H19 119.6
C20 C19 H19 119.6
C19 C20 C15 118.5(4)
C19 C20 H20 120.7
C15 C20 H20 120.7

loop_
_geom_bond_atom_site_label_1
_geom_bond_atom_site_label_2
_geom_bond_distance
F1A C11A 1.376(5)
C1 C2 1.378(5)
C1 C5 1.431(5)
C1 C8 1.472(5)
C2 N3 1.328(5)
C2 C15 1.477(5)
N3 O4 1.383(4)
N3 C6 1.444(6)
O4 C5 1.400(5)
C5 O7 1.208(5)
C6 H6A 0.9800
C6 H6B 0.9800
C6 H6C 0.9800
C8 C13 1.392(6)
C8 C9 1.397(6)
C9 C10 1.390(6)
C9 H9 0.9500
C10 C11A 1.365(6)
C10 H10 0.9500
C11A C12 1.375(7)
C12 C13 1.378(7)
C12 H12 0.9500
C13 H13 0.9500
C15 C16 1.383(5)
C15 C20 1.393(6)
C16 C17 1.382(5)
C16 H16 0.9500
C17 N18A 1.336(6)
C17 H17 0.9500
N18A C19 1.334(5)
N18A H18A 0.8800
C19 C20 1.386(5)
C19 H19 0.9500
C20 H20 0.9500

loop_
_geom_torsion_atom_site_label_1
_geom_torsion_atom_site_label_2
_geom_torsion_atom_site_label_3
_geom_torsion_atom_site_label_4
_geom_torsion
C5 C1 C2 N3 0.7(5)
C8 C1 C2 N3 -173.3(4)
C5 C1 C2 C15 -173.3(4)
C8 C1 C2 C15 12.7(7)
C1 C2 N3 O4 0.6(5)
C15 C2 N3 O4 175.3(3)
C1 C2 N3 C6 178.3(5)
C15 C2 N3 C6 -7.0(8)
C2 N3 O4 C5 -1.7(5)
C6 N3 O4 C5 -179.9(4)
N3 O4 C5 O7 -178.4(4)
N3 O4 C5 C1 2.1(4)
C2 C1 C5 O7 178.9(5)
C8 C1 C5 O7 -6.8(8)
C2 C1 C5 O4 -1.7(4)
C8 C1 C5 O4 172.6(3)
C2 C1 C8 C13 -168.6(4)
C5 C1 C8 C13 18.5(6)
C2 C1 C8 C9 15.1(6)
C5 C1 C8 C9 -157.8(4)
C13 C8 C9 C10 1.3(6)
C1 C8 C9 C10 177.6(4)
C8 C9 C10 C11A -1.2(6)
C9 C10 C11A C12 0.7(7)
C9 C10 C11A F1A -177.8(4)
C10 C11A C12 C13 -0.1(7)
F1A C11A C12 C13 178.4(4)
C11A C12 C13 C8 0.2(7)
C9 C8 C13 C12 -0.7(6)
C1 C8 C13 C12 -177.1(4)
N3 C2 C15 C16 60.6(5)
C1 C2 C15 C16 -125.8(5)
N3 C2 C15 C20 -116.6(4)
C1 C2 C15 C20 57.0(6)
C20 C15 C16 C17 -1.0(5)
C2 C15 C16 C17 -178.1(3)
C15 C16 C17 N18A 0.5(5)
C16 C17 N18A C19 -0.4(5)
C17 N18A C19 C20 0.7(6)
N18A C19 C20 C15 -1.2(6)
C16 C15 C20 C19 1.4(6)
C2 C15 C20 C19 178.6(4)
